data_2227891
loop_
_publ_author_name
'Pan, Zi-Yu'
'Chen, Jin-Hua'
'Lin, Jian-Fen'
'Xu, Xuan'
'Luo, Yi-Fan'

_publ_section_title
;
 Poly[(acetato-\k^2^<i>O</i>,<i>O</i>')aqua(\m~4~-1<i>H</i>-benzimidazole-5,6-dicarboxylato-\k^5^<i>N</i>^3^:<i>O</i>^5^,<i>O</i>^5'^:<i>O</i>^5^,<i>O</i>^6^:<i>O</i>^6'^)praseodymium(III)]
;
_journal_coeditor_code PK2264
_journal_issue 10
_journal_name_full 'Acta Crystallographica Section E'
_journal_page_first m1302
_journal_paper_doi 10.1107/S1600536810036986
_journal_volume 66
_journal_year 2010
_chemical_formula_iupac '[Pr (C9 H4 N2 O4) (C2 H3 O2) (H2 O)]'
_chemical_formula_moiety 'C11 H9 N2 O7 Pr'
_chemical_formula_sum 'C11 H9 N2 O7 Pr'
_chemical_formula_weight 422.11
_chemical_name_systematic
;
Poly[(acetato-\k^2^<i>O</i>,<i>O</i>')aqua(\m~4~-1<i>H</i>-
benzimidazole-5,6-dicarboxylato-
\k^5^<i>N</i>^3^:<i>O</i>^5^,<i>O</i>^5'^:<i>O</i>^5^,<i>O</i>^6^:
<i>O</i>^6'^)praseodymium(III)]
;
_space_group_IT_number 2
_symmetry_cell_setting triclinic
_symmetry_space_group_name_Hall '-P 1'
_symmetry_space_group_name_H-M 'P -1'
_atom_sites_solution_hydrogens geom
_atom_sites_solution_primary direct
_atom_sites_solution_secondary difmap
_audit_creation_method SHELXL-97
_cell_angle_alpha 87.0750(10)
_cell_angle_beta 86.4980(10)
_cell_angle_gamma 84.2740(10)
_cell_formula_units_Z 2
_cell_length_a 7.4284(5)
_cell_length_b 9.0109(7)
_cell_length_c 9.7239(7)
_cell_measurement_reflns_used 2989
_cell_measurement_temperature 296(2)
_cell_measurement_theta_max 28.41
_cell_measurement_theta_min 2.27
_cell_volume 645.77(8)
_computing_cell_refinement 'SAINT (Bruker, 2004)'
_computing_data_collection 'APEX2 (Bruker, 2004)'
_computing_data_reduction 'SAINT (Bruker, 2004)'
_computing_molecular_graphics 'SHELXTL (Sheldrick, 2008)'
_computing_publication_material 'SHELXTL (Sheldrick, 2008)'
_computing_structure_refinement 'SHELXL97 (Sheldrick, 2008)'
_computing_structure_solution 'SHELXS97 (Sheldrick, 2008)'
_diffrn_ambient_temperature 296(2)
_diffrn_measured_fraction_theta_full 0.982
_diffrn_measured_fraction_theta_max 0.982
_diffrn_measurement_device_type 'Bruker SMART APEX CCD'
_diffrn_measurement_method \w
_diffrn_radiation_monochromator graphite
_diffrn_radiation_source 'fine-focus sealed tube'
_diffrn_radiation_type MoK\a
_diffrn_radiation_wavelength 0.71073
_diffrn_reflns_av_R_equivalents 0.0278
_diffrn_reflns_av_sigmaI/netI 0.0440
_diffrn_reflns_limit_h_max 8
_diffrn_reflns_limit_h_min -8
_diffrn_reflns_limit_k_max 10
_diffrn_reflns_limit_k_min -10
_diffrn_reflns_limit_l_max 11
_diffrn_reflns_limit_l_min -7
_diffrn_reflns_number 3963
_diffrn_reflns_theta_full 25.19
_diffrn_reflns_theta_max 25.19
_diffrn_reflns_theta_min 2.27
_diffrn_standards_number 0
_exptl_absorpt_coefficient_mu 3.809
_exptl_absorpt_correction_T_max 0.485
_exptl_absorpt_correction_T_min 0.386
_exptl_absorpt_correction_type multi-scan
_exptl_absorpt_process_details '(SADABS; Bruker, 2004)'
_exptl_crystal_colour colourless
_exptl_crystal_density_diffrn 2.171
_exptl_crystal_density_method 'not measured'
_exptl_crystal_description block
_exptl_crystal_F_000 408
_exptl_crystal_size_max 0.26
_exptl_crystal_size_mid 0.22
_exptl_crystal_size_min 0.19
_refine_diff_density_max 1.226
_refine_diff_density_min -1.449
_refine_ls_extinction_coef 0.0091(12)
_refine_ls_extinction_expression Fc^*^=kFc[1+0.001xFc^2^\l^3^/sin(2\q)]^-1/4^
_refine_ls_extinction_method 'SHELXL97 (Sheldrick, 2008)'
_refine_ls_goodness_of_fit_ref 1.044
_refine_ls_hydrogen_treatment mixed
_refine_ls_matrix_type full
_refine_ls_number_parameters 199
_refine_ls_number_reflns 2327
_refine_ls_number_restraints 22
_refine_ls_restrained_S_all 1.039
_refine_ls_R_factor_all 0.0287
_refine_ls_R_factor_gt 0.0277
_refine_ls_shift/su_max 0.001
_refine_ls_shift/su_mean 0.000
_refine_ls_structure_factor_coef Fsqd
_refine_ls_weighting_details 'calc w=1/[\s^2^(Fo^2^)+(0.0394P)^2^+1.0511P] where P=(Fo^2^+2Fc^2^)/3'
_refine_ls_weighting_scheme calc
_refine_ls_wR_factor_gt 0.0714
_refine_ls_wR_factor_ref 0.0723
_reflns_number_gt 2184
_reflns_number_total 2327
_reflns_threshold_expression I>2\s(I)
_cod_data_source_file pk2264.cif
_cod_data_source_block I
_cod_database_code 2227891
_cod_database_fobs_code 2227891

loop_
_symmetry_equiv_pos_as_xyz
'x, y, z'
'-x, -y, -z'

loop_
_atom_site_type_symbol
_atom_site_label
_atom_site_fract_x
_atom_site_fract_y
_atom_site_fract_z
_atom_site_U_iso_or_equiv
_atom_site_adp_type
_atom_site_calc_flag
_atom_site_refinement_flags
_atom_site_occupancy
_atom_site_disorder_assembly
_atom_site_disorder_group
Pr Pr1 0.35344(3) 0.35784(2) -0.10574(2) 0.01137(13) Uani d . 1 . .
O O1 0.1245(4) 0.2800(3) 0.0551(3) 0.0171(6) Uani d . 1 . .
O O1W 0.6206(5) 0.2207(4) 0.0136(4) 0.0286(8) Uani d D 1 . .
H H1W 0.713(5) 0.260(5) 0.032(6) 0.034 Uiso d D 1 . .
H H2W 0.626(7) 0.135(3) 0.051(6) 0.034 Uiso d D 1 . .
O O2 -0.1348(4) 0.4123(3) 0.1093(3) 0.0187(7) Uani d . 1 . .
O O3 0.5275(4) 0.4696(4) 0.2957(3) 0.0229(7) Uani d . 1 . .
O O4 0.3620(4) 0.4864(3) 0.1165(3) 0.0169(6) Uani d . 1 . .
O O5 0.3704(4) 0.0699(3) -0.1295(3) 0.0213(7) Uani d . 1 . .
O O6 0.5234(4) 0.2005(3) -0.2842(3) 0.0222(7) Uani d . 1 . .
N N1 -0.1290(5) 0.2444(4) 0.6358(4) 0.0197(8) Uani d D 1 . .
H H1 -0.237(4) 0.219(6) 0.642(6) 0.024 Uiso d D 1 . .
N N2 0.1301(5) 0.3045(4) 0.7108(4) 0.0183(8) Uani d . 1 . .
C C1 0.0176(5) 0.3514(4) 0.1395(4) 0.0124(8) Uani d . 1 . .
C C2 0.0663(5) 0.3516(4) 0.2883(4) 0.0128(8) Uani d . 1 . .
C C3 -0.0669(6) 0.3032(5) 0.3815(5) 0.0179(9) Uani d . 1 . .
H H3 -0.1780 0.2820 0.3522 0.021 Uiso calc R 1 . .
C C4 -0.0292(5) 0.2876(5) 0.5200(5) 0.0158(9) Uani d . 1 . .
C C5 0.1336(5) 0.3240(4) 0.5684(4) 0.0137(8) Uani d . 1 . .
C C6 0.2660(5) 0.3744(4) 0.4746(4) 0.0138(8) Uani d . 1 . .
H H6 0.3747 0.3995 0.5056 0.017 Uiso calc R 1 . .
C C7 0.2352(5) 0.3872(4) 0.3345(4) 0.0121(8) Uani d . 1 . .
C C8 0.3828(5) 0.4492(4) 0.2436(4) 0.0117(8) Uani d . 1 . .
C C9 -0.0292(6) 0.2583(5) 0.7442(5) 0.0191(9) Uani d . 1 . .
H H9 -0.0696 0.2371 0.8348 0.023 Uiso calc R 1 . .
C C10 0.4743(7) 0.0768(5) -0.2356(6) 0.0304(9) Uani d U 1 . .
C C11 0.5650(11) -0.0621(7) -0.2989(8) 0.0304(9) Uani d PU 0.75 . .
H H11A 0.6777 -0.0907 -0.2569 0.046 Uiso calc PR 0.75 . .
H H11B 0.5877 -0.0431 -0.3961 0.046 Uiso calc PR 0.75 . .
H H11C 0.4876 -0.1412 -0.2840 0.046 Uiso calc PR 0.75 . .
C C11' 0.477(3) -0.055(2) -0.332(2) 0.0304(9) Uani d PU 0.25 . .
H H11D 0.5368 -0.1430 -0.2891 0.046 Uiso calc PR 0.25 . .
H H11E 0.5413 -0.0309 -0.4178 0.046 Uiso calc PR 0.25 . .
H H11F 0.3551 -0.0717 -0.3491 0.046 Uiso calc PR 0.25 . .

loop_
_atom_site_aniso_label
_atom_site_aniso_U_11
_atom_site_aniso_U_22
_atom_site_aniso_U_33
_atom_site_aniso_U_12
_atom_site_aniso_U_13
_atom_site_aniso_U_23
Pr1 0.01163(17) 0.01259(17) 0.00993(17) -0.00185(9) 0.00044(10) -0.00098(10)
O1 0.0192(15) 0.0188(15) 0.0137(16) -0.0041(12) 0.0014(12) -0.0035(12)
O1W 0.0286(18) 0.0164(16) 0.042(2) -0.0047(14) -0.0170(16) 0.0049(15)
O2 0.0167(15) 0.0199(15) 0.0190(17) 0.0033(12) -0.0052(13) -0.0022(13)
O3 0.0175(16) 0.0315(18) 0.0207(18) -0.0097(13) -0.0023(13) 0.0039(14)
O4 0.0200(15) 0.0180(15) 0.0131(16) -0.0055(12) 0.0002(12) 0.0008(12)
O5 0.0240(16) 0.0159(15) 0.0239(18) -0.0040(12) 0.0013(14) -0.0006(13)
O6 0.0206(16) 0.0198(16) 0.0252(18) -0.0003(12) 0.0048(13) -0.0019(13)
N1 0.0150(18) 0.029(2) 0.016(2) -0.0078(15) 0.0018(15) 0.0025(16)
N2 0.0203(19) 0.0214(18) 0.0130(19) -0.0036(15) 0.0017(15) -0.0006(15)
C1 0.0136(19) 0.0106(18) 0.013(2) -0.0035(15) 0.0002(16) 0.0017(16)
C2 0.0128(19) 0.0126(19) 0.013(2) -0.0012(15) -0.0005(16) -0.0008(16)
C3 0.014(2) 0.022(2) 0.018(2) -0.0019(17) -0.0023(17) -0.0015(18)
C4 0.013(2) 0.019(2) 0.015(2) -0.0007(16) 0.0010(17) -0.0014(17)
C5 0.015(2) 0.0135(19) 0.012(2) -0.0001(15) 0.0013(16) -0.0017(16)
C6 0.0109(19) 0.0138(19) 0.017(2) -0.0015(15) 0.0002(16) -0.0017(17)
C7 0.0126(19) 0.0108(18) 0.013(2) -0.0006(15) 0.0012(16) -0.0015(16)
C8 0.015(2) 0.0105(18) 0.010(2) -0.0011(15) -0.0008(16) -0.0011(15)
C9 0.022(2) 0.025(2) 0.010(2) -0.0049(18) 0.0024(17) 0.0032(18)
C10 0.037(2) 0.0221(19) 0.031(2) 0.0040(18) 0.0026(19) -0.0054(17)
C11 0.037(2) 0.0221(19) 0.031(2) 0.0040(18) 0.0026(19) -0.0054(17)
C11' 0.037(2) 0.0221(19) 0.031(2) 0.0040(18) 0.0026(19) -0.0054(17)

loop_
_atom_type_symbol
_atom_type_description
_atom_type_scat_dispersion_real
_atom_type_scat_dispersion_imag
_atom_type_scat_source
C C 0.0033 0.0016 'International Tables Vol C Tables 4.2.6.8 and 6.1.1.4'
H H 0.0000 0.0000 'International Tables Vol C Tables 4.2.6.8 and 6.1.1.4'
N N 0.0061 0.0033 'International Tables Vol C Tables 4.2.6.8 and 6.1.1.4'
O O 0.0106 0.0060 'International Tables Vol C Tables 4.2.6.8 and 6.1.1.4'
Pr Pr -0.2180 2.8214 'International Tables Vol C Tables 4.2.6.8 and 6.1.1.4'

loop_
_geom_angle_atom_site_label_1
_geom_angle_atom_site_label_2
_geom_angle_atom_site_label_3
_geom_angle_site_symmetry_1
_geom_angle_site_symmetry_3
_geom_angle
_geom_angle_publ_flag
O1 Pr1 O6 . . 125.76(10) ?
O1 Pr1 O2 . 2_565 79.97(10) ?
O6 Pr1 O2 . 2_565 135.37(10) ?
O1 Pr1 O4 . . 69.81(9) ?
O6 Pr1 O4 . . 147.25(10) ?
O2 Pr1 O4 2_565 . 70.88(10) ?
O1 Pr1 O3 . 2_665 152.91(11) ?
O6 Pr1 O3 . 2_665 72.06(11) ?
O2 Pr1 O3 2_565 2_665 73.82(11) ?
O4 Pr1 O3 . 2_665 106.94(10) ?
O1 Pr1 O1W . . 96.60(11) ?
O6 Pr1 O1W . . 74.37(12) ?
O2 Pr1 O1W 2_565 . 145.00(11) ?
O4 Pr1 O1W . . 75.25(11) ?
O3 Pr1 O1W 2_665 . 108.74(11) ?
O1 Pr1 N2 . 1_554 84.24(11) ?
O6 Pr1 N2 . 1_554 71.46(11) ?
O2 Pr1 N2 2_565 1_554 76.78(11) ?
O4 Pr1 N2 . 1_554 141.25(11) ?
O3 Pr1 N2 2_665 1_554 83.25(11) ?
O1W Pr1 N2 . 1_554 137.92(11) ?
O1 Pr1 O5 . . 75.84(10) ?
O6 Pr1 O5 . . 50.87(10) ?
O2 Pr1 O5 2_565 . 141.76(10) ?
O4 Pr1 O5 . . 125.30(10) ?
O3 Pr1 O5 2_665 . 122.16(11) ?
O1W Pr1 O5 . . 67.81(10) ?
N2 Pr1 O5 1_554 . 71.75(11) ?
O1 Pr1 O4 . 2_665 139.88(10) ?
O6 Pr1 O4 . 2_665 86.63(10) ?
O2 Pr1 O4 2_565 2_665 92.78(10) ?
O4 Pr1 O4 . 2_665 70.53(11) ?
O3 Pr1 O4 2_665 2_665 49.85(9) ?
O1W Pr1 O4 . 2_665 67.41(10) ?
N2 Pr1 O4 1_554 2_665 132.75(10) ?
O5 Pr1 O4 . 2_665 124.59(9) ?
O1 Pr1 C8 . 2_665 159.06(10) ?
O6 Pr1 C8 . 2_665 75.06(10) ?
O2 Pr1 C8 2_565 2_665 85.58(10) ?
O4 Pr1 C8 . 2_665 91.20(10) ?
O3 Pr1 C8 2_665 2_665 24.71(10) ?
O1W Pr1 C8 . 2_665 86.57(11) ?
N2 Pr1 C8 1_554 2_665 107.21(11) ?
O5 Pr1 C8 . 2_665 124.02(10) ?
O4 Pr1 C8 2_665 2_665 25.55(10) ?
C1 O1 Pr1 . . 131.7(3) ?
Pr1 O1W H1W . . 124(3) ?
Pr1 O1W H2W . . 127(3) ?
H1W O1W H2W . . 108(3) ?
C1 O2 Pr1 . 2_565 148.2(3) ?
C8 O3 Pr1 . 2_665 97.5(2) ?
C8 O4 Pr1 . . 137.6(3) ?
C8 O4 Pr1 . 2_665 91.2(2) ?
Pr1 O4 Pr1 . 2_665 109.47(11) ?
C10 O5 Pr1 . . 91.6(3) ?
C10 O6 Pr1 . . 96.4(3) ?
C9 N1 C4 . . 107.0(4) ?
C9 N1 H1 . . 125(4) ?
C4 N1 H1 . . 128(4) ?
C9 N2 C5 . . 104.1(4) ?
C9 N2 Pr1 . 1_556 122.6(3) ?
C5 N2 Pr1 . 1_556 133.1(3) ?
O2 C1 O1 . . 123.2(4) ?
O2 C1 C2 . . 117.7(4) ?
O1 C1 C2 . . 118.8(3) ?
C3 C2 C7 . . 120.7(4) ?
C3 C2 C1 . . 113.5(4) ?
C7 C2 C1 . . 125.7(4) ?
C2 C3 C4 . . 118.0(4) ?
C2 C3 H3 . . 121.0 ?
C4 C3 H3 . . 121.0 ?
N1 C4 C3 . . 132.5(4) ?
N1 C4 C5 . . 104.9(4) ?
C3 C4 C5 . . 122.5(4) ?
N2 C5 C6 . . 130.8(4) ?
N2 C5 C4 . . 109.9(4) ?
C6 C5 C4 . . 119.3(4) ?
C7 C6 C5 . . 119.8(4) ?
C7 C6 H6 . . 120.1 ?
C5 C6 H6 . . 120.1 ?
C6 C7 C2 . . 119.7(4) ?
C6 C7 C8 . . 115.3(3) ?
C2 C7 C8 . . 124.8(4) ?
O3 C8 O4 . . 119.5(4) ?
O3 C8 C7 . . 118.6(4) ?
O4 C8 C7 . . 121.9(3) ?
O3 C8 Pr1 . 2_665 57.8(2) ?
O4 C8 Pr1 . 2_665 63.2(2) ?
C7 C8 Pr1 . 2_665 165.0(3) ?
N2 C9 N1 . . 114.0(4) ?
N2 C9 H9 . . 123.0 ?
N1 C9 H9 . . 123.0 ?
O5 C10 O6 . . 121.2(4) ?
O5 C10 C11 . . 121.3(5) ?
O6 C10 C11 . . 117.1(5) ?
O5 C10 C11' . . 115.5(10) ?
O6 C10 C11' . . 119.2(10) ?
C10 C11 H11A . . 109.5 ?
C10 C11 H11B . . 109.5 ?
H11A C11 H11B . . 109.5 ?
C10 C11 H11C . . 109.5 ?
H11A C11 H11C . . 109.5 ?
H11B C11 H11C . . 109.5 ?
C10 C11' H11D . . 109.5 ?
C10 C11' H11E . . 109.5 ?
H11D C11' H11E . . 109.5 ?
C10 C11' H11F . . 109.5 ?
H11D C11' H11F . . 109.5 ?
H11E C11' H11F . . 109.5 ?

loop_
_geom_bond_atom_site_label_1
_geom_bond_atom_site_label_2
_geom_bond_site_symmetry_2
_geom_bond_distance
_geom_bond_publ_flag
Pr1 O1 . 2.373(3) ?
Pr1 O6 . 2.498(3) ?
Pr1 O2 2_565 2.501(3) ?
Pr1 O4 . 2.511(3) ?
Pr1 O3 2_665 2.528(3) ?
Pr1 O1W . 2.541(3) ?
Pr1 N2 1_554 2.603(4) ?
Pr1 O5 . 2.606(3) ?
Pr1 O4 2_665 2.646(3) ?
Pr1 C8 2_665 2.963(4) ?
O1 C1 . 1.261(5) ?
O1W H1W . 0.833(19) ?
O1W H2W . 0.836(19) ?
O2 C1 . 1.253(5) ?
O2 Pr1 2_565 2.501(3) ?
O3 C8 . 1.250(5) ?
O3 Pr1 2_665 2.528(3) ?
O4 C8 . 1.278(5) ?
O4 Pr1 2_665 2.646(3) ?
O5 C10 . 1.253(6) ?
O6 C10 . 1.267(6) ?
N1 C9 . 1.342(6) ?
N1 C4 . 1.372(6) ?
N1 H1 . 0.85(2) ?
N2 C9 . 1.310(6) ?
N2 C5 . 1.386(6) ?
N2 Pr1 1_556 2.603(4) ?
C1 C2 . 1.512(6) ?
C2 C3 . 1.389(6) ?
C2 C7 . 1.429(6) ?
C3 C4 . 1.389(6) ?
C3 H3 . 0.9300 ?
C4 C5 . 1.399(6) ?
C5 C6 . 1.394(6) ?
C6 C7 . 1.393(6) ?
C6 H6 . 0.9300 ?
C7 C8 . 1.499(6) ?
C8 Pr1 2_665 2.963(4) ?
C9 H9 . 0.9300 ?
C10 C11 . 1.503(8) ?
C10 C11' . 1.55(2) ?
C11 H11A . 0.9600 ?
C11 H11B . 0.9600 ?
C11 H11C . 0.9600 ?
C11' H11D . 0.9600 ?
C11' H11E . 0.9600 ?
C11' H11F . 0.9600 ?

loop_
_geom_hbond_atom_site_label_D
_geom_hbond_atom_site_label_H
_geom_hbond_atom_site_label_A
_geom_hbond_site_symmetry_A
_geom_hbond_distance_DH
_geom_hbond_distance_HA
_geom_hbond_distance_DA
_geom_hbond_angle_DHA
N1 H1 O6 1_456 0.85(2) 1.90(3) 2.712(5) 159(5)
O1W H1W O2 1_655 0.833(19) 2.06(3) 2.854(4) 159(6)
O1W H2W O5 2_655 0.836(19) 1.959(19) 2.794(4) 176(5)

loop_
_geom_torsion_atom_site_label_1
_geom_torsion_atom_site_label_2
_geom_torsion_atom_site_label_3
_geom_torsion_atom_site_label_4
_geom_torsion_site_symmetry_1
_geom_torsion_site_symmetry_2
_geom_torsion_site_symmetry_3
_geom_torsion_site_symmetry_4
_geom_torsion
_geom_torsion_publ_flag
O6 Pr1 O1 C1 . . . . -171.8(3) ?
O2 Pr1 O1 C1 2_565 . . . -32.1(3) ?
O4 Pr1 O1 C1 . . . . 41.1(3) ?
O3 Pr1 O1 C1 2_665 . . . -46.8(5) ?
O1W Pr1 O1 C1 . . . . 112.7(4) ?
N2 Pr1 O1 C1 1_554 . . . -109.6(4) ?
O5 Pr1 O1 C1 . . . . 177.8(4) ?
O4 Pr1 O1 C1 2_665 . . . 50.3(4) ?
C8 Pr1 O1 C1 2_665 . . . 15.0(5) ?
O1 Pr1 O4 C8 . . . . 58.8(4) ?
O6 Pr1 O4 C8 . . . . -66.6(4) ?
O2 Pr1 O4 C8 2_565 . . . 144.9(4) ?
O3 Pr1 O4 C8 2_665 . . . -149.6(4) ?
O1W Pr1 O4 C8 . . . . -44.1(4) ?
N2 Pr1 O4 C8 1_554 . . . 109.9(4) ?
O5 Pr1 O4 C8 . . . . 4.3(4) ?
O4 Pr1 O4 C8 2_665 . . . -114.9(4) ?
C8 Pr1 O4 C8 2_665 . . . -130.2(3) ?
O1 Pr1 O4 Pr1 . . . 2_665 173.75(13) ?
O6 Pr1 O4 Pr1 . . . 2_665 48.4(2) ?
O2 Pr1 O4 Pr1 2_565 . . 2_665 -100.20(12) ?
O3 Pr1 O4 Pr1 2_665 . . 2_665 -34.66(13) ?
O1W Pr1 O4 Pr1 . . . 2_665 70.84(12) ?
N2 Pr1 O4 Pr1 1_554 . . 2_665 -135.22(14) ?
O5 Pr1 O4 Pr1 . . . 2_665 119.17(11) ?
O4 Pr1 O4 Pr1 2_665 . . 2_665 0.0 ?
C8 Pr1 O4 Pr1 2_665 . . 2_665 -15.29(12) ?
O1 Pr1 O5 C10 . . . . 169.4(3) ?
O6 Pr1 O5 C10 . . . . 0.2(3) ?
O2 Pr1 O5 C10 2_565 . . . 117.0(3) ?
O4 Pr1 O5 C10 . . . . -138.6(3) ?
O3 Pr1 O5 C10 2_665 . . . 11.5(3) ?
O1W Pr1 O5 C10 . . . . -87.3(3) ?
N2 Pr1 O5 C10 1_554 . . . 80.8(3) ?
O4 Pr1 O5 C10 2_665 . . . -49.0(3) ?
C8 Pr1 O5 C10 2_665 . . . -18.0(3) ?
O1 Pr1 O6 C10 . . . . -13.2(3) ?
O2 Pr1 O6 C10 2_565 . . . -128.3(3) ?
O4 Pr1 O6 C10 . . . . 96.2(3) ?
O3 Pr1 O6 C10 2_665 . . . -170.2(3) ?
O1W Pr1 O6 C10 . . . . 73.6(3) ?
N2 Pr1 O6 C10 1_554 . . . -81.4(3) ?
O5 Pr1 O6 C10 . . . . -0.2(3) ?
O4 Pr1 O6 C10 2_665 . . . 141.1(3) ?
C8 Pr1 O6 C10 2_665 . . . 164.2(3) ?
Pr1 O2 C1 O1 2_565 . . . -128.3(5) ?
Pr1 O2 C1 C2 2_565 . . . 57.8(7) ?
Pr1 O1 C1 O2 . . . . 88.8(5) ?
Pr1 O1 C1 C2 . . . . -97.4(4) ?
O2 C1 C2 C3 . . . . 49.4(5) ?
O1 C1 C2 C3 . . . . -124.8(4) ?
O2 C1 C2 C7 . . . . -134.6(4) ?
O1 C1 C2 C7 . . . . 51.3(6) ?
C7 C2 C3 C4 . . . . -1.4(6) ?
C1 C2 C3 C4 . . . . 174.8(4) ?
C9 N1 C4 C3 . . . . -176.2(5) ?
C9 N1 C4 C5 . . . . 1.1(5) ?
C2 C3 C4 N1 . . . . 179.5(4) ?
C2 C3 C4 C5 . . . . 2.5(6) ?
C9 N2 C5 C6 . . . . 178.5(4) ?
Pr1 N2 C5 C6 1_556 . . . 3.1(7) ?
C9 N2 C5 C4 . . . . 0.0(5) ?
Pr1 N2 C5 C4 1_556 . . . -175.3(3) ?
N1 C4 C5 N2 . . . . -0.7(5) ?
C3 C4 C5 N2 . . . . 177.0(4) ?
N1 C4 C5 C6 . . . . -179.3(4) ?
C3 C4 C5 C6 . . . . -1.7(6) ?
N2 C5 C6 C7 . . . . -178.6(4) ?
C4 C5 C6 C7 . . . . -0.3(6) ?
C5 C6 C7 C2 . . . . 1.3(6) ?
C5 C6 C7 C8 . . . . 177.3(4) ?
C3 C2 C7 C6 . . . . -0.4(6) ?
C1 C2 C7 C6 . . . . -176.2(4) ?
C3 C2 C7 C8 . . . . -176.0(4) ?
C1 C2 C7 C8 . . . . 8.2(6) ?
Pr1 O3 C8 O4 2_665 . . . 14.5(4) ?
Pr1 O3 C8 C7 2_665 . . . -163.1(3) ?
Pr1 O4 C8 O3 . . . . 107.5(4) ?
Pr1 O4 C8 O3 2_665 . . . -13.7(4) ?
Pr1 O4 C8 C7 . . . . -75.0(5) ?
Pr1 O4 C8 C7 2_665 . . . 163.8(3) ?
Pr1 O4 C8 Pr1 . . . 2_665 121.2(3) ?
C6 C7 C8 O3 . . . . 7.4(5) ?
C2 C7 C8 O3 . . . . -176.9(4) ?
C6 C7 C8 O4 . . . . -170.1(4) ?
C2 C7 C8 O4 . . . . 5.6(6) ?
C6 C7 C8 Pr1 . . . 2_665 -64.3(11) ?
C2 C7 C8 Pr1 . . . 2_665 111.4(10) ?
C5 N2 C9 N1 . . . . 0.7(5) ?
Pr1 N2 C9 N1 1_556 . . . 176.7(3) ?
C4 N1 C9 N2 . . . . -1.2(5) ?
Pr1 O5 C10 O6 . . . . -0.4(5) ?
Pr1 O5 C10 C11 . . . . 171.3(5) ?
Pr1 O5 C10 C11' . . . . -157.3(10) ?
Pr1 O6 C10 O5 . . . . 0.4(5) ?
Pr1 O6 C10 C11 . . . . -171.7(5) ?
Pr1 O6 C10 C11' . . . . 156.5(11) ?
